data_2236338
loop_
_publ_author_name
'Liu, Daying'
'Zhang, Ruihong'
'Hu, Hui'
'Qi, Jing'
'Yang, Guangming'

_publ_section_title
;
 Bis(methanol-\k<i>O</i>)bis(1,2-diamino-2-hydroxyiminoethanone
 oximato-\k^2^<i>N</i>,<i>N</i>')copper(II) bis(oxamide dioxime) methanol
 disolvate
;
_journal_coeditor_code HY2572
_journal_issue 10
_journal_name_full 'Acta Crystallographica Section E'
_journal_page_first m1235
_journal_page_last m1236
_journal_paper_doi 10.1107/S1600536812036811
_journal_volume 68
_journal_year 2012
_chemical_formula_iupac '[Cu (C2 H5 N4 O2)2 (C H4 O)2], 2C2 H6 N4 O2, 2C H4 O'
_chemical_formula_moiety 'C6 H18 Cu N8 O6, 2(C2 H6 N4 O2), 2(C H4 O)'
_chemical_formula_sum 'C12 H38 Cu N16 O12'
_chemical_formula_weight 662.13
_chemical_name_systematic
;
Bis(methanol-\k<i>O</i>)bis(oxamide oxime
oximato-\k^2^<i>N</i>,<i>N</i>')copper(II)
bis(oxamide dioxime) methanol disolvate
;
_space_group_IT_number 2
_symmetry_cell_setting triclinic
_symmetry_space_group_name_Hall '-P 1'
_symmetry_space_group_name_H-M 'P -1'
_atom_sites_solution_hydrogens geom
_atom_sites_solution_primary direct
_atom_sites_solution_secondary difmap
_cell_angle_alpha 92.046(4)
_cell_angle_beta 103.327(9)
_cell_angle_gamma 104.957(5)
_cell_formula_units_Z 1
_cell_length_a 7.567(3)
_cell_length_b 8.874(4)
_cell_length_c 10.867(5)
_cell_measurement_reflns_used 2266
_cell_measurement_temperature 113(2)
_cell_measurement_theta_max 27.88
_cell_measurement_theta_min 1.94
_cell_volume 682.5(5)
_computing_cell_refinement 'CrystalClear (Rigaku, 2009)'
_computing_data_collection 'CrystalClear (Rigaku, 2009)'
_computing_data_reduction 'CrystalClear (Rigaku, 2009)'
_computing_molecular_graphics 'SHELXTL (Sheldrick, 2008)'
_computing_publication_material 'SHELXTL (Sheldrick, 2008)'
_computing_structure_refinement 'SHELXL97 (Sheldrick, 2008)'
_computing_structure_solution 'SHELXS97 (Sheldrick, 2008)'
_diffrn_ambient_temperature 113(2)
_diffrn_detector_area_resol_mean 14.22
_diffrn_measured_fraction_theta_full 0.988
_diffrn_measured_fraction_theta_max 0.988
_diffrn_measurement_device_type 'Rigaku Saturn724 CCD'
_diffrn_measurement_method '\w scans'
_diffrn_radiation_monochromator multilayer
_diffrn_radiation_source 'rotating anode'
_diffrn_radiation_type MoK\a
_diffrn_radiation_wavelength 0.71073
_diffrn_reflns_av_R_equivalents 0.0442
_diffrn_reflns_av_sigmaI/netI 0.0943
_diffrn_reflns_limit_h_max 9
_diffrn_reflns_limit_h_min -9
_diffrn_reflns_limit_k_max 11
_diffrn_reflns_limit_k_min -11
_diffrn_reflns_limit_l_max 14
_diffrn_reflns_limit_l_min -11
_diffrn_reflns_number 7216
_diffrn_reflns_theta_full 27.88
_diffrn_reflns_theta_max 27.88
_diffrn_reflns_theta_min 1.94
_exptl_absorpt_coefficient_mu 0.886
_exptl_absorpt_correction_T_max 0.8290
_exptl_absorpt_correction_T_min 0.7895
_exptl_absorpt_correction_type multi-scan
_exptl_absorpt_process_details '(CrystalClear; Rigaku, 2009)'
_exptl_crystal_colour green
_exptl_crystal_density_diffrn 1.611
_exptl_crystal_density_method 'not measured'
_exptl_crystal_description block
_exptl_crystal_F_000 347
_exptl_crystal_size_max 0.28
_exptl_crystal_size_mid 0.24
_exptl_crystal_size_min 0.22
_refine_diff_density_max 0.304
_refine_diff_density_min -0.391
_refine_ls_extinction_method none
_refine_ls_goodness_of_fit_ref 0.986
_refine_ls_hydrogen_treatment mixed
_refine_ls_matrix_type full
_refine_ls_number_parameters 198
_refine_ls_number_reflns 3212
_refine_ls_number_restraints 0
_refine_ls_restrained_S_all 0.986
_refine_ls_R_factor_all 0.0446
_refine_ls_R_factor_gt 0.0331
_refine_ls_shift/su_max 0.001
_refine_ls_shift/su_mean 0.000
_refine_ls_structure_factor_coef Fsqd
_refine_ls_weighting_details 'calc w=1/[\s^2^(Fo^2^)+(0.0231P)^2^] where P=(Fo^2^+2Fc^2^)/3'
_refine_ls_weighting_scheme calc
_refine_ls_wR_factor_gt 0.0838
_refine_ls_wR_factor_ref 0.0856
_reflns_number_gt 2252
_reflns_number_total 3212
_reflns_threshold_expression I>2\s(I)
_cod_data_source_file hy2572.cif
_cod_data_source_block I
_cod_database_code 2236338
_cod_database_fobs_code 2236338

loop_
_symmetry_equiv_pos_as_xyz
'x, y, z'
'-x, -y, -z'

loop_
_atom_site_type_symbol
_atom_site_label
_atom_site_fract_x
_atom_site_fract_y
_atom_site_fract_z
_atom_site_U_iso_or_equiv
_atom_site_adp_type
_atom_site_calc_flag
_atom_site_refinement_flags
_atom_site_occupancy
_atom_site_symmetry_multiplicity
C C1 0.2733(3) 0.1538(3) 1.0896(2) 0.0102(5) Uani d . 1 1
C C2 0.2003(3) 0.1293(3) 0.9482(2) 0.0102(5) Uani d . 1 1
C C3 0.0546(3) 0.9542(3) 0.47271(19) 0.0089(5) Uani d . 1 1
C C4 0.5721(3) 0.4615(3) 0.53280(19) 0.0092(5) Uani d . 1 1
C C5 0.6807(3) 0.4989(3) 0.2349(2) 0.0207(6) Uani d . 1 1
H H5A 0.7195 0.5685 0.3141 0.031 Uiso calc R 1 1
H H5B 0.5433 0.4548 0.2126 0.031 Uiso calc R 1 1
H H5C 0.7183 0.5586 0.1666 0.031 Uiso calc R 1 1
C C6 0.7357(4) 0.3711(3) 0.9294(2) 0.0317(7) Uani d . 1 1
H H6C 0.7999 0.4807 0.9621 0.048 Uiso calc R 1 1
H H6D 0.5989 0.3535 0.9151 0.048 Uiso calc R 1 1
H H6E 0.7658 0.3478 0.8490 0.048 Uiso calc R 1 1
Cu Cu1 0.5000 0.0000 1.0000 0.01296(13) Uani d S 1 2
N N1 0.3058(2) 0.0743(2) 0.89207(16) 0.0131(4) Uani d . 1 1
N N2 0.4170(2) 0.0981(2) 1.12976(16) 0.0105(4) Uani d . 1 1
N N3 0.1956(2) 0.2296(2) 1.16254(18) 0.0165(5) Uani d . 1 1
H H3A 0.2423 0.2452 1.2454 0.020 Uiso calc R 1 1
H H3B 0.0982 0.2636 1.1274 0.020 Uiso calc R 1 1
N N4 0.0410(2) 0.1635(2) 0.89006(17) 0.0163(5) Uani d . 1 1
H H4A 0.0011 0.1485 0.8067 0.020 Uiso calc R 1 1
H H4B -0.0236 0.2010 0.9353 0.020 Uiso calc R 1 1
N N5 0.1797(2) 1.0348(2) 0.41876(16) 0.0100(4) Uani d . 1 1
N N6 0.0166(3) 0.7998(2) 0.48310(18) 0.0168(5) Uani d . 1 1
H H6A 0.0792 0.7436 0.4517 0.020 Uiso calc R 1 1
H H6B -0.0710 0.7546 0.5214 0.020 Uiso calc R 1 1
N N7 0.7401(2) 0.5552(2) 0.58021(17) 0.0118(4) Uani d . 1 1
N N8 0.5201(2) 0.3067(2) 0.53953(18) 0.0172(5) Uani d . 1 1
H H8A 0.6030 0.2596 0.5788 0.021 Uiso calc R 1 1
H H8B 0.4030 0.2519 0.5047 0.021 Uiso calc R 1 1
O O1 0.50028(19) 0.11732(19) 1.25853(13) 0.0127(4) Uani d . 1 1
O O2 0.2404(2) 0.0421(2) 0.76012(14) 0.0200(4) Uani d . 1 1
H H2 0.3155 0.0041 0.7315 0.030 Uiso calc R 1 1
O O3 0.86131(19) 0.46482(19) 0.63897(15) 0.0158(4) Uani d . 1 1
H H3 0.9731 0.5217 0.6610 0.024 Uiso calc R 1 1
O O4 0.2651(2) 0.93020(19) 0.36628(14) 0.0130(4) Uani d . 1 1
H H4 0.3493 0.9817 0.3336 0.019 Uiso calc R 1 1
O O5 0.7699(2) 0.3745(2) 0.25156(15) 0.0168(4) Uani d . 1 1
H H5 0.688(3) 0.305(3) 0.267(2) 0.025 Uiso d . 1 1
O O6 0.7980(2) 0.2702(2) 1.02027(16) 0.0238(5) Uani d . 1 1
H H6 0.791(4) 0.308(3) 1.085(3) 0.036 Uiso d . 1 1

loop_
_atom_site_aniso_label
_atom_site_aniso_U_11
_atom_site_aniso_U_22
_atom_site_aniso_U_33
_atom_site_aniso_U_12
_atom_site_aniso_U_13
_atom_site_aniso_U_23
C1 0.0102(11) 0.0089(13) 0.0107(12) -0.0007(10) 0.0048(9) 0.0005(9)
C2 0.0085(11) 0.0089(13) 0.0121(12) -0.0014(10) 0.0041(9) 0.0038(9)
C3 0.0072(11) 0.0099(13) 0.0082(11) 0.0025(10) -0.0006(9) 0.0002(9)
C4 0.0116(11) 0.0100(13) 0.0073(11) 0.0026(10) 0.0054(9) 0.0003(9)
C5 0.0196(13) 0.0204(16) 0.0233(14) 0.0076(12) 0.0047(11) 0.0038(11)
C6 0.0400(17) 0.0313(19) 0.0320(17) 0.0188(15) 0.0132(13) 0.0151(14)
Cu1 0.0131(2) 0.0178(3) 0.0095(2) 0.00752(19) 0.00211(16) 0.00014(17)
N1 0.0129(10) 0.0201(13) 0.0062(10) 0.0060(9) 0.0005(8) 0.0006(8)
N2 0.0082(9) 0.0146(11) 0.0079(10) 0.0026(8) 0.0010(7) 0.0004(8)
N3 0.0149(10) 0.0232(13) 0.0136(11) 0.0109(10) 0.0019(8) -0.0016(9)
N4 0.0150(10) 0.0236(13) 0.0110(10) 0.0086(10) 0.0013(8) -0.0006(9)
N5 0.0102(9) 0.0090(11) 0.0126(10) 0.0047(8) 0.0038(8) 0.0002(8)
N6 0.0185(11) 0.0108(12) 0.0279(12) 0.0046(9) 0.0177(9) 0.0049(9)
N7 0.0083(9) 0.0109(11) 0.0171(10) 0.0055(8) 0.0017(8) 0.0025(8)
N8 0.0085(9) 0.0082(11) 0.0307(12) 0.0021(9) -0.0032(8) 0.0016(9)
O1 0.0122(8) 0.0186(10) 0.0067(8) 0.0030(7) 0.0025(6) 0.0010(7)
O2 0.0206(9) 0.0349(12) 0.0080(8) 0.0158(9) 0.0013(7) -0.0009(8)
O3 0.0085(8) 0.0121(10) 0.0238(9) 0.0039(7) -0.0030(7) 0.0029(7)
O4 0.0143(8) 0.0118(9) 0.0185(9) 0.0053(7) 0.0131(7) 0.0032(7)
O5 0.0125(9) 0.0142(11) 0.0210(10) -0.0002(8) 0.0031(7) 0.0030(8)
O6 0.0330(10) 0.0288(12) 0.0191(10) 0.0202(9) 0.0114(8) 0.0069(8)

loop_
_atom_type_symbol
_atom_type_description
_atom_type_scat_dispersion_real
_atom_type_scat_dispersion_imag
_atom_type_scat_source
C C 0.0033 0.0016 ' International Tables Vol C Tables 4.2.6.8 and 6.1.1.4'
H H 0.0000 0.0000 'International Tables Vol C Tables 4.2.6.8 and 6.1.1.4'
Cu Cu 0.3201 1.2651 'International Tables Vol C Tables 4.2.6.8 and 6.1.1.4'
N N 0.0061 0.0033 'Internaional Tables Vol C Tables 4.2.6.8 and 6.1.1.4'
O O 0.0106 0.0060 'International Tables Vol C Tables 4.2.6.8 and 6.1.1.4'

loop_
_geom_angle_atom_site_label_1
_geom_angle_atom_site_label_2
_geom_angle_atom_site_label_3
_geom_angle_site_symmetry_1
_geom_angle_site_symmetry_3
_geom_angle
N2 C1 N3 . . 125.9(2)
N2 C1 C2 . . 112.90(18)
N3 C1 C2 . . 121.17(19)
N1 C2 N4 . . 125.4(2)
N1 C2 C1 . . 112.98(18)
N4 C2 C1 . . 121.63(19)
N5 C3 N6 . . 126.10(19)
N5 C3 C3 . 2_576 115.4(3)
N6 C3 C3 . 2_576 118.5(3)
N7 C4 N8 . . 125.9(2)
N7 C4 C4 . 2_666 115.2(3)
N8 C4 C4 . 2_666 118.8(2)
O5 C5 H5A . . 109.5
O5 C5 H5B . . 109.5
H5A C5 H5B . . 109.5
O5 C5 H5C . . 109.5
H5A C5 H5C . . 109.5
H5B C5 H5C . . 109.5
O6 C6 H6C . . 109.5
O6 C6 H6D . . 109.5
H6C C6 H6D . . 109.5
O6 C6 H6E . . 109.5
H6C C6 H6E . . 109.5
H6D C6 H6E . . 109.5
N1 Cu1 N1 2_657 . 179.9990(10)
N1 Cu1 N2 2_657 2_657 80.90(8)
N1 Cu1 N2 . 2_657 99.10(8)
N1 Cu1 N2 2_657 . 99.10(8)
N1 Cu1 N2 . . 80.90(8)
N2 Cu1 N2 2_657 . 179.9990(10)
N1 Cu1 O6 2_657 . 82.69(8)
N1 Cu1 O6 . . 97.31(8)
N2 Cu1 O6 2_657 . 90.37(7)
N2 Cu1 O6 . . 89.63(7)
C2 N1 O2 . . 115.67(16)
C2 N1 Cu1 . . 116.25(15)
O2 N1 Cu1 . . 126.33(13)
C1 N2 O1 . . 118.35(17)
C1 N2 Cu1 . . 115.95(15)
O1 N2 Cu1 . . 125.67(13)
C1 N3 H3A . . 120.0
C1 N3 H3B . . 120.0
H3A N3 H3B . . 120.0
C2 N4 H4A . . 120.0
C2 N4 H4B . . 120.0
H4A N4 H4B . . 120.0
C3 N5 O4 . . 108.74(18)
C3 N6 H6A . . 120.0
C3 N6 H6B . . 120.0
H6A N6 H6B . . 120.0
C4 N7 O3 . . 108.65(19)
C4 N8 H8A . . 120.0
C4 N8 H8B . . 120.0
H8A N8 H8B . . 120.0
N1 O2 H2 . . 109.5
N7 O3 H3 . . 109.5
N5 O4 H4 . . 109.5
C5 O5 H5 . . 101.6(18)
C6 O6 Cu1 . . 108.13(15)
C6 O6 H6 . . 104(2)
Cu1 O6 H6 . . 97(2)

loop_
_geom_bond_atom_site_label_1
_geom_bond_atom_site_label_2
_geom_bond_site_symmetry_2
_geom_bond_distance
C1 N2 . 1.300(3)
C1 N3 . 1.344(3)
C1 C2 . 1.496(3)
C2 N1 . 1.285(3)
C2 N4 . 1.340(3)
C3 N5 . 1.299(3)
C3 N6 . 1.340(3)
C3 C3 2_576 1.494(4)
C4 N7 . 1.302(3)
C4 N8 . 1.337(3)
C4 C4 2_666 1.493(4)
C5 O5 . 1.431(3)
C5 H5A . 0.9800
C5 H5B . 0.9800
C5 H5C . 0.9800
C6 O6 . 1.437(3)
C6 H6C . 0.9800
C6 H6D . 0.9800
C6 H6E . 0.9800
Cu1 N1 2_657 1.9314(18)
Cu1 N1 . 1.9314(18)
Cu1 N2 2_657 1.9349(18)
Cu1 N2 . 1.9349(18)
Cu1 O6 . 2.797(2)
N1 O2 . 1.397(2)
N2 O1 . 1.380(2)
N3 H3A . 0.8800
N3 H3B . 0.8800
N4 H4A . 0.8800
N4 H4B . 0.8800
N5 O4 . 1.430(2)
N6 H6A . 0.8800
N6 H6B . 0.8800
N7 O3 . 1.428(2)
N8 H8A . 0.8800
N8 H8B . 0.8800
O2 H2 . 0.8400
O3 H3 . 0.8400
O4 H4 . 0.8400
O5 H5 . 0.81(3)
O6 H6 . 0.79(2)

loop_
_geom_hbond_atom_site_label_D
_geom_hbond_atom_site_label_H
_geom_hbond_atom_site_label_A
_geom_hbond_site_symmetry_A
_geom_hbond_distance_DH
_geom_hbond_distance_HA
_geom_hbond_distance_DA
_geom_hbond_angle_DHA
O2 H2 O1 2_657 0.84 1.96 2.737(3) 154
O3 H3 O5 2_766 0.84 1.92 2.744(3) 166
O4 H4 O1 1_564 0.84 1.79 2.621(3) 169
O5 H5 O1 1_554 0.81(2) 1.87(3) 2.657(3) 164(2)
O6 H6 O5 1_556 0.79(3) 1.94(3) 2.721(3) 173(3)
N3 H3A N7 2_667 0.88 2.50 3.195(3) 136
N3 H3B O6 1_455 0.88 2.32 3.167(3) 162
N4 H4A O4 2_566 0.88 2.35 3.112(3) 145
N4 H4B O6 1_455 0.88 2.00 2.878(3) 172
N6 H6A O3 2_666 0.88 2.26 3.097(3) 159
N6 H6B N7 1_455 0.88 2.19 3.007(3) 155
N8 H8A O4 2_666 0.88 2.20 3.043(3) 159
N8 H8B N5 1_545 0.88 2.21 3.031(3) 154

loop_
_geom_torsion_atom_site_label_1
_geom_torsion_atom_site_label_2
_geom_torsion_atom_site_label_3
_geom_torsion_atom_site_label_4
_geom_torsion_site_symmetry_1
_geom_torsion
N2 C1 C2 N1 . -7.5(3)
N3 C1 C2 N1 . 171.1(2)
N2 C1 C2 N4 . 172.8(2)
N3 C1 C2 N4 . -8.6(4)
N4 C2 N1 O2 . -3.1(4)
C1 C2 N1 O2 . 177.20(19)
N4 C2 N1 Cu1 . -168.98(19)
C1 C2 N1 Cu1 . 11.3(3)
N2 Cu1 N1 C2 2_657 171.00(17)
N2 Cu1 N1 C2 . -9.00(17)
O6 Cu1 N1 C2 . -97.45(18)
N2 Cu1 N1 O2 2_657 6.80(19)
N2 Cu1 N1 O2 . -173.20(19)
O6 Cu1 N1 O2 . 98.35(17)
N3 C1 N2 O1 . -0.2(4)
C2 C1 N2 O1 . 178.31(17)
N3 C1 N2 Cu1 . -178.33(18)
C2 C1 N2 Cu1 . 0.2(3)
N1 Cu1 N2 C1 2_657 -175.60(18)
N1 Cu1 N2 C1 . 4.40(18)
O6 Cu1 N2 C1 . 101.86(18)
N1 Cu1 N2 O1 2_657 6.43(18)
N1 Cu1 N2 O1 . -173.57(18)
O6 Cu1 N2 O1 . -76.10(17)
N6 C3 N5 O4 . 2.8(3)
C3 C3 N5 O4 2_576 -177.3(2)
N8 C4 N7 O3 . 1.0(3)
C4 C4 N7 O3 2_666 -179.8(2)
N1 Cu1 O6 C6 2_657 169.14(15)
N1 Cu1 O6 C6 . -10.87(15)
N2 Cu1 O6 C6 2_657 88.36(15)
N2 Cu1 O6 C6 . -91.64(15)
